data_4030937
loop_
_publ_author_name
'Chevrier, G.'
'Navaza, A.'
'Kiat, J.-M.'
'G\"uida, J. A.'

_publ_section_title
;
 Neutron structure of strontium pentacyanonitrosylferrate(II) tetrahydrate
 below the 153 K phase transition
;
_journal_coden_ASTM EJSCE5
_journal_issue 10-11
_journal_name_full
;
 European Journal of Solid State and Inorganic Chemistry
;
_journal_page_first 667
_journal_page_last 678
_journal_paper_doi 10.1016/S0992-4361(99)80007-1
_journal_volume 35
_journal_year 1998
_chemical_formula_sum 'C5 H8 Fe N6 O5 Sr'
_chemical_formula_weight 375.619
_space_group_IT_number 12
_symmetry_cell_setting monoclinic
_symmetry_Int_Tables_number 12
_symmetry_space_group_name_Hall '-C 2y'
_symmetry_space_group_name_H-M 'C 1 2/m 1'
_cell_angle_alpha 90
_cell_angle_beta 99.02(2)
_cell_angle_gamma 90
_cell_formula_units_Z 4
_cell_length_a 19.816(24)
_cell_length_b 7.563(7)
_cell_length_c 8.406(9)
_cell_volume 1244(2)
_diffrn_ambient_temperature 130
_diffrn_radiation_probe neutron
_diffrn_radiation_wavelength 1.500
_exptl_crystal_density_diffrn 2.005
_exptl_crystal_F_000 448
_refine_ls_goodness_of_fit_ref 3.08
_refine_ls_number_parameters 145
_refine_ls_number_reflns 665
_refine_ls_R_factor_gt 0.062
_refine_ls_wR_factor_gt 0.061
_cod_data_source_file EJSSIC-1998-35-667-678.cif
_cod_data_source_block C5H8FeN6O5Sr
_cod_original_sg_symbol_H-M 'C 2/m'
_cod_database_code 4030937

loop_
_symmetry_equiv_pos_site_id
_symmetry_equiv_pos_as_xyz
1 x,y,z
2 -x,y,-z
3 -x,-y,-z
4 x,-y,z
5 1/2+x,1/2+y,z
6 1/2-x,1/2+y,-z
7 1/2-x,1/2-y,-z
8 1/2+x,1/2-y,z

loop_
_atom_site_label
_atom_site_type_symbol
_atom_site_thermal_displace_type
_atom_site_fract_x
_atom_site_fract_y
_atom_site_fract_z
_atom_site_occupancy
_atom_site_U_iso_or_equiv
_atom_site_calc_flag
_atom_site_refinement_flags
_atom_site_disorder_assembly
_atom_site_disorder_group
Sr Sr Uiso 0.1326(2) 0.00000 0.2953(5) 0.500 0.017(3) . . . .
Fe Fe Uiso 0.41230(10) 0.00000 0.2207(4) 0.500 0.0139(13) . . . .
O O Uiso 0.5539(3) 0.00000 0.2642(7) 0.500 0.032(4) . . . .
N N Uiso 0.4973(2) 0.00000 0.2450(4) 0.500 0.019(3) . . . .
N1 N Uiso 0.39530(10) 0.2856(3) -0.0440(3) 1.000 0.0329(13) . . . .
N2 N Uiso 0.40370(10) 0.2889(4) 0.4739(4) 1.000 0.0405(13) . . . .
N3 N Uiso 0.2559(2) 0.00000 0.1806(5) 0.500 0.036(3) . . . .
C1 C Uiso 0.40170(10) 0.1793(4) 0.0542(4) 1.000 0.022(3) . . . .
C2 C Uiso 0.40700(10) 0.1800(4) 0.3802(4) 1.000 0.023(3) . . . .
C3 C Uiso 0.3143(2) 0.00000 0.1937(5) 0.500 0.019(3) . . . .
O4 O Uiso 0.2670(10) 0.434(3) 0.473(2) 0.333 0.056(11) . . . .
O1 O Uiso 0.2879(4) 0.50000 0.1758(9) 0.500 0.038(5) . . . .
O2 O Uiso 0.5028(3) 0.50000 0.2450(9) 0.500 0.024(4) . . . .
O3 O Uiso 0.7055(4) 0.2090(10) 0.3549(8) 0.667 0.036(5) . . . .
H41 H Uiso 0.2810(10) 0.428(4) 0.372(4) 0.333 0.075(11) . . . .
H11 H Uiso 0.2776(7) 0.50000 0.070(2) 0.500 0.076(5) . . . .
H12 H Uiso 0.3298(9) 0.553(2) 0.194(2) 0.500 0.082(6) . . . .
H21 H Uiso 0.4734(6) 0.4629(2) 0.1500(10) 0.500 0.033(4) . . . .
H22 H Uiso 0.4771(7) 0.50000 0.324(2) 0.500 0.060(4) . . . .
H31 H Uiso 0.7343(6) 0.1730(10) 0.2770(10) 0.667 0.048(3) . . . .
H321 H Uiso 0.6880(10) 0.097(4) 0.378(3) 0.333 0.055(9) . . . .
H322 H Uiso 0.7390(10) 0.237(4) 0.461(3) 0.333 0.036(9) . . . .
H421 H Uiso 0.239(3) 0.50000 0.481(6) 0.165 0.042(11) . . . .
H422 H Uiso 0.225(2) 0.356(7) 0.479(5) 0.165 0.020(11) . . . .

loop_
_geom_angle_atom_site_label_1
_geom_angle_atom_site_label_2
_geom_angle_atom_site_label_3
_geom_angle
_geom_angle_site_symmetry_1
_geom_angle_site_symmetry_2
_geom_angle_site_symmetry_3
_geom_angle_publ_flag
N1 Sr N3 78.90(13) 6_545 . . yes
N2 Sr N3 126.96(14) 6_546 . . yes
N1 Sr N3 78.90(13) 7_555 . . yes
N2 Sr N3 126.96(14) 7_556 . . yes
N1 Sr N2 99.52(10) 6_545 . 6_546 yes
N1 Sr N1 75.40(13) 6_545 . 7_555 yes
N1 Sr N2 152.82(18) 6_545 . 7_556 yes
N1 Sr N2 152.82(18) 7_555 . 6_546 yes
N2 Sr N2 72.63(14) 6_546 . 7_556 yes
N1 Sr N2 99.52(10) 7_555 . 7_556 yes
N Fe C1 94.69(14) . . . yes
N Fe C2 94.54(15) . . . yes
N Fe C3 179.8(3) . . . yes
N Fe C1 94.69(14) . . 4_555 yes
N Fe C2 94.54(15) . . 4_555 yes
C1 Fe C2 89.81(13) . . . yes
C1 Fe C3 85.50(14) . . . yes
C1 Fe C1 88.90(19) . . 4_555 yes
C1 Fe C2 170.75(15) . . 4_555 yes
C2 Fe C3 85.28(14) . . . yes
C1 Fe C2 170.75(15) 4_555 . . yes
C2 Fe C2 90.01(19) . . 4_555 yes
C1 Fe C3 85.50(14) 4_555 . . yes
C2 Fe C3 85.28(14) 4_555 . . yes
C1 Fe C2 89.81(13) 4_555 . 4_555 yes
O4 O4 H41 93(3) 4_565 . . no
H41 O4 H41 51(2) . . 4_565 no
O4 O4 H41 41.8(18) 4_565 . 4_565 no
H11 O1 H12 103.3(15) . . . no
H21 O2 H22 106.0(13) . . . no
Fe N O 178.7(4) . . . yes
Sr N1 C1 171.7(2) 6_555 . . yes
Sr N2 C2 165.6(2) 6_556 . . yes
Sr N3 C3 154.4(4) . . . yes
Fe C1 N1 179.8(2) . . . yes
Fe C2 N2 179.2(3) . . . yes
Fe C3 N3 178.7(4) . . . yes

loop_
_geom_bond_atom_site_label_1
_geom_bond_atom_site_label_2
_geom_bond_distance
_geom_bond_site_symmetry_1
_geom_bond_site_symmetry_2
_geom_bond_publ_flag
Sr N3 2.764(6) . . yes
Sr N1 2.652(5) . 6_545 yes
Sr N2 2.696(5) . 6_546 yes
Sr N1 2.652(5) . 7_555 yes
Sr N2 2.696(5) . 7_556 yes
Fe N 1.665(5) . . yes
Fe C1 1.936(4) . . yes
Fe C2 1.925(4) . . yes
Fe C3 1.920(5) . . yes
Fe C1 1.936(4) . 4_555 yes
Fe C2 1.925(4) . 4_555 yes
O N 1.108(7) . . yes
O4 O4 1.00(3) . 4_565 yes
O4 H41 0.94(4) . . no
O4 H41 1.40(4) . 4_565 no
O1 H12 0.913(19) . . no
O1 H11 0.881(18) . . no
O2 H21 0.954(11) . . no
O2 H22 0.898(17) . . no
O3 H31 0.973(13) . . no
N1 C1 1.145(4) . . yes
N2 C2 1.149(5) . . yes
N3 C3 1.145(6) . . yes

loop_
_geom_hbond_atom_site_label_D
_geom_hbond_atom_site_label_H
_geom_hbond_atom_site_label_A
_geom_hbond_distance_DH
_geom_hbond_distance_HA
_geom_hbond_distance_DA
_geom_hbond_angle_DHA
_geom_hbond_site_symmetry_A
_geom_hbond_publ_flag
O1 H11 N3 0.881(18) 2.107(17) 2.986(9) 175.1(14) 6_555 yes
O2 H21 N1 0.954(11) 2.462(9) 3.383(8) 162.3(5) . yes
O2 H22 N2 0.898(17) 2.613(13) 3.361(7) 141.2(4) . yes
